data_1547924
loop_
_publ_author_name
'Lim, Ngiap-Kie'
'Weiss, Patrick'
'Li, Beryl X.'
'McCulley, Christina H.'
'Hare, Stephanie R.'
'Bensema, Bronwyn L.'
'Palazzo, Teresa A.'
'Tantillo, Dean J.'
'Zhang, Haiming'
'Gosselin, Francis'

_publ_section_title
;
 Synthesis of Highly Stereodefined Tetrasubstituted Acyclic All-Carbon
 Olefins via a Syn-Elimination Approach.
;
_journal_issue 22
_journal_name_full 'Organic letters'
_journal_page_first 6212
_journal_page_last 6215
_journal_paper_doi 10.1021/acs.orglett.7b03141
_journal_volume 19
_journal_year 2017
_chemical_absolute_configuration ad
_chemical_formula_sum 'C21 H19 N'
_chemical_formula_weight 285.37
_chemical_name_common 68869-192
_chemical_name_systematic gene948
_space_group.centring_type P

_space_group_crystal_system orthorhombic
_space_group_IT_number 33
_space_group_name_Hall 'P 2c -2n'
_space_group_name_H-M_alt 'P n a 21'
_symmetry_space_group_name_Hall 'P 2c -2n'
_symmetry_space_group_name_H-M 'P n a 21'
_atom_sites_solution_hydrogens geom
_atom_sites_solution_primary iterative
_atom_sites_solution_secondary difmap
_audit_creation_method SHELXL-2016/6
_cell_angle_alpha 90
_cell_angle_beta 90
_cell_angle_gamma 90
_cell_formula_units_Z 8
_cell_length_a 13.5127(8)
_cell_length_b 9.4159(6)
_cell_length_c 25.6168(17)
_cell_measurement_reflns_used 9880
_cell_measurement_temperature 100(2)
_cell_measurement_theta_max 72.46
_cell_measurement_theta_min 3.45
_cell_volume 3259.3(4)
_computing_cell_refinement 'Bruker SAINT'
_computing_data_collection 'Bruker APEX2'
_computing_data_reduction 'Bruker SAINT'
_computing_molecular_graphics ORTEP-32
_computing_publication_material WinGX
_computing_structure_refinement SHELXL-2016
_computing_structure_solution SHELXT-2014
_diffrn_ambient_temperature 100(2)
_diffrn_detector_area_resol_mean 8.366
_diffrn_measured_fraction_theta_full 1.000
_diffrn_measured_fraction_theta_max 0.991
_diffrn_measurement_device_type 'Bruker APEX-II CCD'
_diffrn_measurement_method '\f and \w scans'
_diffrn_radiation_type CuK\a
_diffrn_radiation_wavelength 1.54178
_diffrn_reflns_av_R_equivalents 0.0595
_diffrn_reflns_av_unetI/netI 0.0619
_diffrn_reflns_Laue_measured_fraction_full 1.000
_diffrn_reflns_Laue_measured_fraction_max 0.991
_diffrn_reflns_limit_h_max 16
_diffrn_reflns_limit_h_min -16
_diffrn_reflns_limit_k_max 11
_diffrn_reflns_limit_k_min -11
_diffrn_reflns_limit_l_max 31
_diffrn_reflns_limit_l_min -26
_diffrn_reflns_number 16610
_diffrn_reflns_point_group_measured_fraction_full 1.000
_diffrn_reflns_point_group_measured_fraction_max 0.991
_diffrn_reflns_theta_full 67.000
_diffrn_reflns_theta_max 72.869
_diffrn_reflns_theta_min 3.451
_diffrn_source 'microfocus rotating anode'
_exptl_absorpt_coefficient_mu 0.509
_exptl_absorpt_correction_T_max 0.754
_exptl_absorpt_correction_T_min 0.648
_exptl_absorpt_correction_type multi-scan
_exptl_absorpt_process_details SADABS
_exptl_crystal_colour colorless
_exptl_crystal_density_diffrn 1.163
_exptl_crystal_description block
_exptl_crystal_F_000 1216
_exptl_crystal_size_max 0.330
_exptl_crystal_size_mid 0.290
_exptl_crystal_size_min 0.260
_refine_diff_density_max 0.230
_refine_diff_density_min -0.204
_refine_diff_density_rms 0.058
_refine_ls_abs_structure_details
; 
 Refined as an inversion twin. 
;
_refine_ls_abs_structure_Flack 1.0(12)
_refine_ls_extinction_coef 0.0040(5)
_refine_ls_extinction_expression Fc^*^=kFc[1+0.001xFc^2^\l^3^/sin(2\q)]^-1/4^
_refine_ls_extinction_method 'SHELXL-2016/6 (Sheldrick 2016)'
_refine_ls_goodness_of_fit_ref 1.057
_refine_ls_hydrogen_treatment constr
_refine_ls_matrix_type full
_refine_ls_number_parameters 401
_refine_ls_number_reflns 4572
_refine_ls_number_restraints 1
_refine_ls_restrained_S_all 1.056
_refine_ls_R_factor_all 0.0520
_refine_ls_R_factor_gt 0.0483
_refine_ls_shift/su_max 0.000
_refine_ls_shift/su_mean 0.000
_refine_ls_structure_factor_coef Fsqd
_refine_ls_weighting_details 'w=1/[\s^2^(Fo^2^)+(0.0841P)^2^+0.6688P] where P=(Fo^2^+2Fc^2^)/3'
_refine_ls_weighting_scheme calc
_refine_ls_wR_factor_gt 0.1322
_refine_ls_wR_factor_ref 0.1363
_reflns_Friedel_coverage 0.954
_reflns_Friedel_fraction_full 1.000
_reflns_Friedel_fraction_max 0.991
_reflns_number_gt 4234
_reflns_number_total 4572
_reflns_threshold_expression 'I > 2\s(I)'
_cod_data_source_file ol7b03141_si_031.cif
_cod_data_source_block 68869-192
_cod_depositor_comments
;
The following automatic conversions were performed:

'_space_group.centring_type' value 'primitive' was replaced with the
value 'P' as specified in the replacement file
'/home/antanas/src/cod-tools/trunk/data/replacement-values/replacement_values.lst'.

Automatic conversion script
Id: cif_fix_values 5642 2017-10-24 12:04:52Z antanas 

 Adding full bibliography for 1547906--1547941.cif.
;
_cod_database_code 1547924
_shelx_shelxl_version_number 2016/6
_shelx_space_group_comment
; 
The symmetry employed for this shelxl refinement is uniquely defined 
by the following loop, which should always be used as a source of 
symmetry information in preference to the above space-group names. 
They are only intended as comments. 
;
_shelx_estimated_absorpt_t_min 0.850
_shelx_estimated_absorpt_t_max 0.879

loop_
_space_group_symop_operation_xyz
'x, y, z'
'-x, -y, z+1/2'
'x+1/2, -y+1/2, z'
'-x+1/2, y+1/2, z+1/2'

loop_
_atom_site_label
_atom_site_type_symbol
_atom_site_fract_x
_atom_site_fract_y
_atom_site_fract_z
_atom_site_U_iso_or_equiv
_atom_site_adp_type
_atom_site_occupancy
_atom_site_site_symmetry_order
_atom_site_calc_flag
_atom_site_refinement_flags_posn
_atom_site_refinement_flags_adp
C1 C 0.4398(2) 0.0622(3) 0.39237(11) 0.0175(6) Uani 1 1 d . .
C2 C 0.4956(2) -0.0567(3) 0.39596(11) 0.0185(6) Uani 1 1 d . .
C3 C 0.5804(2) -0.0753(3) 0.43425(13) 0.0235(6) Uani 1 1 d . .
H3A H 0.580349 0.005714 0.458905 0.028 Uiso 1 1 calc R U
H3B H 0.569196 -0.162966 0.454734 0.028 Uiso 1 1 calc R U
C4 C 0.6810(2) -0.0842(4) 0.40818(17) 0.0351(8) Uani 1 1 d . .
H4A H 0.680880 -0.161759 0.382672 0.053 Uiso 1 1 calc R U
H4B H 0.731837 -0.102210 0.434645 0.053 Uiso 1 1 calc R U
H4C H 0.695270 0.005634 0.390380 0.053 Uiso 1 1 calc R U
C5 C 0.4731(2) -0.1829(3) 0.36320(12) 0.0176(6) Uani 1 1 d . .
C6 C 0.4767(2) -0.1754(3) 0.30861(12) 0.0226(6) Uani 1 1 d . .
H6 H 0.495143 -0.088877 0.292223 0.027 Uiso 1 1 calc R U
C7 C 0.4538(2) -0.2924(3) 0.27823(13) 0.0277(7) Uani 1 1 d . .
H7 H 0.457465 -0.286162 0.241263 0.033 Uiso 1 1 calc R U
C8 C 0.4255(2) -0.4189(3) 0.30173(14) 0.0269(7) Uani 1 1 d . .
H8 H 0.407645 -0.498348 0.280893 0.032 Uiso 1 1 calc R U
C9 C 0.4235(2) -0.4290(3) 0.35582(14) 0.0244(6) Uani 1 1 d . .
H9 H 0.405076 -0.515822 0.371990 0.029 Uiso 1 1 calc R U
C10 C 0.4482(2) -0.3125(3) 0.38626(12) 0.0212(6) Uani 1 1 d . .
H10 H 0.448235 -0.320970 0.423212 0.025 Uiso 1 1 calc R U
C11 C 0.3487(2) 0.0712(3) 0.35953(11) 0.0179(6) Uani 1 1 d . .
C12 C 0.3359(2) 0.1834(3) 0.32456(12) 0.0237(7) Uani 1 1 d . .
H12 H 0.386178 0.253235 0.321040 0.028 Uiso 1 1 calc R U
C13 C 0.2500(2) 0.1939(4) 0.29478(13) 0.0302(7) Uani 1 1 d . .
H13 H 0.241995 0.270552 0.271036 0.036 Uiso 1 1 calc R U
C14 C 0.1762(2) 0.0928(3) 0.29973(13) 0.0266(7) Uani 1 1 d . .
H14 H 0.117921 0.099613 0.279104 0.032 Uiso 1 1 calc R U
C15 C 0.1871(2) -0.0181(3) 0.33464(13) 0.0235(6) Uani 1 1 d . .
H15 H 0.136154 -0.087059 0.338217 0.028 Uiso 1 1 calc R U
C16 C 0.2725(2) -0.0286(3) 0.36445(12) 0.0202(6) Uani 1 1 d . .
H16 H 0.279405 -0.104609 0.388562 0.024 Uiso 1 1 calc R U
C17 C 0.4603(2) 0.1923(3) 0.42416(11) 0.0169(6) Uani 1 1 d . .
C18 C 0.5509(2) 0.2624(3) 0.42362(12) 0.0226(7) Uani 1 1 d . .
H18 H 0.603340 0.228122 0.402365 0.027 Uiso 1 1 calc R U
C19 C 0.5646(2) 0.3824(3) 0.45414(12) 0.0241(6) Uani 1 1 d . .
H19 H 0.627351 0.427821 0.453398 0.029 Uiso 1 1 calc R U
C20 C 0.4060(2) 0.3707(3) 0.48457(12) 0.0239(6) Uani 1 1 d . .
H20 H 0.354571 0.408370 0.505706 0.029 Uiso 1 1 calc R U
C21 C 0.3862(2) 0.2501(3) 0.45555(12) 0.0211(7) Uani 1 1 d . .
H21 H 0.322689 0.207025 0.456992 0.025 Uiso 1 1 calc R U
C22 C 0.8092(2) 0.9397(3) 0.60283(11) 0.0177(6) Uani 1 1 d . .
C23 C 0.7563(2) 1.0606(3) 0.60119(11) 0.0180(6) Uani 1 1 d . .
C24 C 0.6721(2) 1.0853(3) 0.56340(13) 0.0252(7) Uani 1 1 d . .
H24A H 0.670976 1.006924 0.537634 0.030 Uiso 1 1 calc R U
H24B H 0.684296 1.174757 0.544161 0.030 Uiso 1 1 calc R U
C25 C 0.5709(2) 1.0941(4) 0.59009(17) 0.0357(8) Uani 1 1 d . .
H25A H 0.555684 1.002863 0.606631 0.054 Uiso 1 1 calc R U
H25B H 0.520125 1.116246 0.564040 0.054 Uiso 1 1 calc R U
H25C H 0.572270 1.168911 0.616684 0.054 Uiso 1 1 calc R U
C26 C 0.7796(2) 1.1842(3) 0.63578(12) 0.0186(6) Uani 1 1 d . .
C27 C 0.8072(2) 1.3146(3) 0.61385(13) 0.0227(6) Uani 1 1 d . .
H27 H 0.808537 1.325141 0.576979 0.027 Uiso 1 1 calc R U
C28 C 0.8324(2) 1.4283(3) 0.64554(14) 0.0263(7) Uani 1 1 d . .
H28 H 0.852565 1.515733 0.630365 0.032 Uiso 1 1 calc R U
C29 C 0.8283(2) 1.4145(3) 0.69951(14) 0.0284(7) Uani 1 1 d . .
H29 H 0.845307 1.492554 0.721207 0.034 Uiso 1 1 calc R U
C30 C 0.7994(2) 1.2871(3) 0.72164(13) 0.0265(7) Uani 1 1 d . .
H30 H 0.795635 1.278124 0.758527 0.032 Uiso 1 1 calc R U
C31 C 0.7757(2) 1.1719(3) 0.68990(13) 0.0235(6) Uani 1 1 d . .
H31 H 0.756812 1.084260 0.705303 0.028 Uiso 1 1 calc R U
C32 C 0.9017(2) 0.9233(3) 0.63478(11) 0.0183(6) Uani 1 1 d . .
C33 C 0.9804(2) 1.0183(3) 0.62978(12) 0.0219(6) Uani 1 1 d . .
H33 H 0.973254 1.100477 0.608587 0.026 Uiso 1 1 calc R U
C34 C 1.0693(2) 0.9937(4) 0.65556(13) 0.0281(7) Uani 1 1 d . .
H34 H 1.122107 1.059588 0.652203 0.034 Uiso 1 1 calc R U
C35 C 1.0811(2) 0.8737(4) 0.68610(13) 0.0304(7) Uani 1 1 d . .
H35 H 1.142537 0.855883 0.702927 0.036 Uiso 1 1 calc R U
C36 C 1.0033(3) 0.7798(4) 0.69202(14) 0.0313(7) Uani 1 1 d . .
H36 H 1.010849 0.698486 0.713632 0.038 Uiso 1 1 calc R U
C37 C 0.9139(2) 0.8037(3) 0.66645(12) 0.0241(6) Uani 1 1 d . .
H37 H 0.860916 0.738371 0.670557 0.029 Uiso 1 1 calc R U
C38 C 0.7877(2) 0.8131(3) 0.56986(11) 0.0175(6) Uani 1 1 d . .
C39 C 0.8626(2) 0.7505(3) 0.54011(12) 0.0220(7) Uani 1 1 d . .
H39 H 0.927080 0.790868 0.539813 0.026 Uiso 1 1 calc R U
C40 C 0.8431(2) 0.6304(3) 0.51122(13) 0.0250(6) Uani 1 1 d . .
H40 H 0.895398 0.590173 0.491358 0.030 Uiso 1 1 calc R U
C41 C 0.6822(2) 0.6265(3) 0.53795(12) 0.0239(6) Uani 1 1 d . .
H41 H 0.618423 0.584098 0.537333 0.029 Uiso 1 1 calc R U
C42 C 0.6956(2) 0.7477(3) 0.56841(12) 0.0213(7) Uani 1 1 d . .
H42 H 0.642107 0.785364 0.588064 0.026 Uiso 1 1 calc R U
N1 N 0.49376(19) 0.4377(3) 0.48463(12) 0.0236(5) Uani 1 1 d . .
N2 N 0.7539(2) 0.5667(3) 0.50957(13) 0.0255(6) Uani 1 1 d . .

loop_
_atom_site_aniso_label
_atom_site_aniso_U_11
_atom_site_aniso_U_22
_atom_site_aniso_U_33
_atom_site_aniso_U_23
_atom_site_aniso_U_13
_atom_site_aniso_U_12
C1 0.0196(13) 0.0182(12) 0.0148(12) 0.0002(11) 0.0027(11) -0.0043(10)
C2 0.0175(12) 0.0196(13) 0.0185(13) -0.0008(12) 0.0008(11) -0.0012(10)
C3 0.0222(13) 0.0237(14) 0.0245(15) -0.0043(12) -0.0089(12) 0.0030(11)
C4 0.0196(14) 0.0361(18) 0.050(2) -0.0093(17) -0.0057(15) 0.0059(13)
C5 0.0181(12) 0.0163(13) 0.0183(14) -0.0022(11) -0.0023(11) 0.0007(10)
C6 0.0250(13) 0.0232(14) 0.0195(14) -0.0010(12) -0.0015(12) 0.0004(11)
C7 0.0339(17) 0.0296(16) 0.0195(15) -0.0054(14) -0.0025(13) 0.0019(14)
C8 0.0274(15) 0.0226(14) 0.0307(17) -0.0077(13) -0.0038(13) 0.0003(12)
C9 0.0243(14) 0.0184(14) 0.0304(17) -0.0023(13) 0.0007(12) 0.0001(11)
C10 0.0182(13) 0.0234(14) 0.0219(15) -0.0027(12) 0.0013(11) 0.0004(11)
C11 0.0215(13) 0.0169(12) 0.0155(13) -0.0026(12) 0.0007(11) 0.0007(10)
C12 0.0293(15) 0.0206(14) 0.0213(16) 0.0030(12) -0.0025(12) -0.0033(11)
C13 0.0330(16) 0.0332(17) 0.0246(16) 0.0099(14) -0.0056(13) 0.0016(13)
C14 0.0227(13) 0.0360(16) 0.0210(15) -0.0004(14) -0.0061(12) 0.0028(12)
C15 0.0192(13) 0.0260(14) 0.0254(15) -0.0029(13) 0.0000(12) -0.0028(11)
C16 0.0194(12) 0.0195(13) 0.0216(14) 0.0014(12) -0.0003(11) 0.0010(11)
C17 0.0200(13) 0.0161(13) 0.0148(13) 0.0006(11) -0.0015(10) 0.0003(10)
C18 0.0203(16) 0.0248(15) 0.0228(15) -0.0044(13) 0.0009(12) -0.0005(11)
C19 0.0214(14) 0.0248(14) 0.0260(16) -0.0040(13) -0.0019(11) -0.0055(12)
C20 0.0261(14) 0.0260(14) 0.0195(14) -0.0065(13) 0.0032(12) 0.0015(12)
C21 0.0205(15) 0.0229(15) 0.0200(15) -0.0021(12) 0.0015(12) -0.0052(11)
C22 0.0194(12) 0.0181(13) 0.0157(13) -0.0018(11) -0.0004(11) -0.0035(10)
C23 0.0180(12) 0.0184(13) 0.0176(14) 0.0001(12) 0.0014(11) -0.0029(10)
C24 0.0246(14) 0.0236(14) 0.0275(16) -0.0017(13) -0.0064(13) 0.0015(12)
C25 0.0241(15) 0.0355(17) 0.048(2) -0.0067(17) -0.0053(15) 0.0050(13)
C26 0.0157(12) 0.0176(13) 0.0223(15) -0.0024(11) 0.0003(11) 0.0019(10)
C27 0.0257(15) 0.0198(14) 0.0227(15) -0.0022(12) 0.0020(12) 0.0014(11)
C28 0.0245(14) 0.0190(14) 0.0355(18) -0.0037(14) 0.0014(13) -0.0019(11)
C29 0.0273(15) 0.0255(15) 0.0323(17) -0.0107(14) -0.0054(13) 0.0018(12)
C30 0.0286(16) 0.0290(16) 0.0218(15) -0.0058(14) -0.0047(12) 0.0016(13)
C31 0.0286(14) 0.0202(14) 0.0217(15) 0.0004(12) -0.0008(12) 0.0015(12)
C32 0.0214(13) 0.0169(12) 0.0165(14) -0.0053(11) 0.0008(11) 0.0020(10)
C33 0.0209(13) 0.0221(13) 0.0226(14) -0.0044(12) 0.0004(12) 0.0009(11)
C34 0.0202(13) 0.0382(17) 0.0258(16) -0.0100(14) -0.0026(12) 0.0004(12)
C35 0.0233(14) 0.0428(18) 0.0250(15) -0.0128(15) -0.0065(12) 0.0129(13)
C36 0.0430(18) 0.0285(16) 0.0223(15) -0.0028(14) -0.0063(14) 0.0148(14)
C37 0.0326(15) 0.0212(14) 0.0185(14) -0.0023(12) -0.0039(12) 0.0023(12)
C38 0.0233(13) 0.0154(13) 0.0139(13) 0.0018(11) -0.0018(11) -0.0007(11)
C39 0.0216(16) 0.0245(15) 0.0199(15) -0.0030(12) 0.0018(12) -0.0038(11)
C40 0.0255(14) 0.0264(14) 0.0229(15) -0.0075(13) 0.0056(12) -0.0020(12)
C41 0.0221(14) 0.0281(16) 0.0216(15) -0.0050(13) 0.0016(11) -0.0052(11)
C42 0.0219(16) 0.0207(14) 0.0213(15) -0.0019(12) 0.0021(12) -0.0027(10)
N1 0.0260(12) 0.0231(12) 0.0216(13) -0.0046(11) 0.0011(10) -0.0042(10)
N2 0.0274(13) 0.0253(12) 0.0238(13) -0.0039(11) -0.0023(11) -0.0049(10)

loop_
_atom_type_symbol
_atom_type_description
_atom_type_scat_dispersion_real
_atom_type_scat_dispersion_imag
_atom_type_scat_source
C C 0.0181 0.0091 'International Tables Vol C Tables 4.2.6.8 and 6.1.1.4'
H H 0.0000 0.0000 'International Tables Vol C Tables 4.2.6.8 and 6.1.1.4'
N N 0.0311 0.0180 'International Tables Vol C Tables 4.2.6.8 and 6.1.1.4'

loop_
_geom_angle_atom_site_label_1
_geom_angle_atom_site_label_2
_geom_angle_atom_site_label_3
_geom_angle
C2 C1 C11 123.0(2)
C2 C1 C17 122.4(2)
C11 C1 C17 114.4(2)
C1 C2 C5 120.6(2)
C1 C2 C3 124.0(3)
C5 C2 C3 115.3(2)
C4 C3 C2 113.5(3)
C4 C3 H3A 108.9
C2 C3 H3A 108.9
C4 C3 H3B 108.9
C2 C3 H3B 108.9
H3A C3 H3B 107.7
C3 C4 H4A 109.5
C3 C4 H4B 109.5
H4A C4 H4B 109.5
C3 C4 H4C 109.5
H4A C4 H4C 109.5
H4B C4 H4C 109.5
C10 C5 C6 118.3(3)
C10 C5 C2 120.6(3)
C6 C5 C2 121.1(3)
C7 C6 C5 120.9(3)
C7 C6 H6 119.5
C5 C6 H6 119.5
C6 C7 C8 120.0(3)
C6 C7 H7 120.0
C8 C7 H7 120.0
C7 C8 C9 119.8(3)
C7 C8 H8 120.1
C9 C8 H8 120.1
C10 C9 C8 120.2(3)
C10 C9 H9 119.9
C8 C9 H9 119.9
C9 C10 C5 120.7(3)
C9 C10 H10 119.6
C5 C10 H10 119.6
C12 C11 C16 118.3(3)
C12 C11 C1 120.5(2)
C16 C11 C1 121.2(3)
C13 C12 C11 120.6(3)
C13 C12 H12 119.7
C11 C12 H12 119.7
C14 C13 C12 120.1(3)
C14 C13 H13 120.0
C12 C13 H13 120.0
C15 C14 C13 120.1(3)
C15 C14 H14 119.9
C13 C14 H14 119.9
C14 C15 C16 119.9(3)
C14 C15 H15 120.1
C16 C15 H15 120.1
C15 C16 C11 121.0(3)
C15 C16 H16 119.5
C11 C16 H16 119.5
C18 C17 C21 116.9(3)
C18 C17 C1 123.1(3)
C21 C17 C1 120.0(2)
C19 C18 C17 119.9(3)
C19 C18 H18 120.1
C17 C18 H18 120.1
N1 C19 C18 123.4(3)
N1 C19 H19 118.3
C18 C19 H19 118.3
N1 C20 C21 123.9(3)
N1 C20 H20 118.1
C21 C20 H20 118.1
C20 C21 C17 119.4(3)
C20 C21 H21 120.3
C17 C21 H21 120.3
C23 C22 C38 123.8(2)
C23 C22 C32 123.1(2)
C38 C22 C32 112.9(2)
C22 C23 C26 121.9(2)
C22 C23 C24 123.4(3)
C26 C23 C24 114.7(2)
C23 C24 C25 113.2(3)
C23 C24 H24A 108.9
C25 C24 H24A 108.9
C23 C24 H24B 108.9
C25 C24 H24B 108.9
H24A C24 H24B 107.7
C24 C25 H25A 109.5
C24 C25 H25B 109.5
H25A C25 H25B 109.5
C24 C25 H25C 109.5
H25A C25 H25C 109.5
H25B C25 H25C 109.5
C31 C26 C27 118.8(3)
C31 C26 C23 121.2(3)
C27 C26 C23 120.0(3)
C28 C27 C26 120.5(3)
C28 C27 H27 119.7
C26 C27 H27 119.7
C27 C28 C29 120.0(3)
C27 C28 H28 120.0
C29 C28 H28 120.0
C30 C29 C28 120.0(3)
C30 C29 H29 120.0
C28 C29 H29 120.0
C29 C30 C31 120.0(3)
C29 C30 H30 120.0
C31 C30 H30 120.0
C26 C31 C30 120.6(3)
C26 C31 H31 119.7
C30 C31 H31 119.7
C33 C32 C37 118.6(3)
C33 C32 C22 121.2(3)
C37 C32 C22 119.8(2)
C34 C33 C32 120.5(3)
C34 C33 H33 119.7
C32 C33 H33 119.7
C35 C34 C33 120.3(3)
C35 C34 H34 119.8
C33 C34 H34 119.8
C36 C35 C34 119.8(3)
C36 C35 H35 120.1
C34 C35 H35 120.1
C35 C36 C37 120.3(3)
C35 C36 H36 119.8
C37 C36 H36 119.8
C36 C37 C32 120.4(3)
C36 C37 H37 119.8
C32 C37 H37 119.8
C42 C38 C39 116.6(3)
C42 C38 C22 123.0(3)
C39 C38 C22 120.3(2)
C40 C39 C38 120.0(3)
C40 C39 H39 120.0
C38 C39 H39 120.0
N2 C40 C39 123.7(3)
N2 C40 H40 118.2
C39 C40 H40 118.2
N2 C41 C42 123.7(3)
N2 C41 H41 118.2
C42 C41 H41 118.2
C38 C42 C41 119.7(3)
C38 C42 H42 120.2
C41 C42 H42 120.2
C19 N1 C20 116.6(3)
C41 N2 C40 116.4(3)

loop_
_geom_bond_atom_site_label_1
_geom_bond_atom_site_label_2
_geom_bond_distance
C1 C2 1.354(4)
C1 C11 1.492(4)
C1 C17 1.497(4)
C2 C5 1.486(4)
C2 C3 1.518(4)
C3 C4 1.517(5)
C3 H3A 0.9900
C3 H3B 0.9900
C4 H4A 0.9800
C4 H4B 0.9800
C4 H4C 0.9800
C5 C10 1.397(4)
C5 C6 1.401(4)
C6 C7 1.384(4)
C6 H6 0.9500
C7 C8 1.388(5)
C7 H7 0.9500
C8 C9 1.389(5)
C8 H8 0.9500
C9 C10 1.386(4)
C9 H9 0.9500
C10 H10 0.9500
C11 C12 1.396(4)
C11 C16 1.400(4)
C12 C13 1.392(4)
C12 H12 0.9500
C13 C14 1.385(5)
C13 H13 0.9500
C14 C15 1.383(4)
C14 H14 0.9500
C15 C16 1.388(4)
C15 H15 0.9500
C16 H16 0.9500
C17 C18 1.391(4)
C17 C21 1.395(4)
C18 C19 1.387(4)
C18 H18 0.9500
C19 N1 1.340(4)
C19 H19 0.9500
C20 N1 1.343(4)
C20 C21 1.384(4)
C20 H20 0.9500
C21 H21 0.9500
C22 C23 1.345(4)
C22 C38 1.490(4)
C22 C32 1.501(4)
C23 C26 1.496(4)
C23 C24 1.512(4)
C24 C25 1.531(5)
C24 H24A 0.9900
C24 H24B 0.9900
C25 H25A 0.9800
C25 H25B 0.9800
C25 H25C 0.9800
C26 C31 1.392(4)
C26 C27 1.400(4)
C27 C28 1.387(4)
C27 H27 0.9500
C28 C29 1.390(5)
C28 H28 0.9500
C29 C30 1.383(5)
C29 H29 0.9500
C30 C31 1.392(4)
C30 H30 0.9500
C31 H31 0.9500
C32 C33 1.396(4)
C32 C37 1.398(4)
C33 C34 1.389(4)
C33 H33 0.9500
C34 C35 1.384(5)
C34 H34 0.9500
C35 C36 1.382(5)
C35 H35 0.9500
C36 C37 1.393(4)
C36 H36 0.9500
C37 H37 0.9500
C38 C42 1.388(4)
C38 C39 1.398(4)
C39 C40 1.378(4)
C39 H39 0.9500
C40 N2 1.346(4)
C40 H40 0.9500
C41 N2 1.336(4)
C41 C42 1.394(4)
C41 H41 0.9500
C42 H42 0.9500
